data_7051382
_journal_name_full 'New Journal of Chemistry'
_journal_paper_doi 10.1039/a806501b
_journal_year 1999
_chemical_formula_sum 'C28 H23 Cr O8'
_chemical_formula_weight 539.46
_space_group_IT_number 2
_symmetry_cell_setting triclinic
_symmetry_space_group_name_Hall '-P 1'
_symmetry_space_group_name_H-M 'P -1'
_cell_angle_alpha 67.77(4)
_cell_angle_beta 88.13(4)
_cell_angle_gamma 84.30(2)
_cell_formula_units_Z 2
_cell_length_a 7.952(2)
_cell_length_b 11.592(3)
_cell_length_c 13.970(10)
_cell_measurement_temperature 223(2)
_cell_volume 1186.1(10)
_diffrn_ambient_temperature 223(2)
_exptl_crystal_density_diffrn 1.510
_refine_ls_R_factor_obs 0.0404
_refine_ls_wR_factor_obs 0.0977
_cod_database_code 7051382

loop_
_symmetry_equiv_pos_as_xyz
'x, y, z'
'-x, -y, -z'

loop_
_atom_site_aniso_label
_atom_site_aniso_U_11
_atom_site_aniso_U_22
_atom_site_aniso_U_33
_atom_site_aniso_U_23
_atom_site_aniso_U_13
_atom_site_aniso_U_12
Cr1 0.0315(5) 0.0321(4) 0.0281(4) -0.0094(3) 0.0006(3) -0.0047(3)
C1 0.059(3) 0.046(2) 0.043(2) -0.011(2) -0.019(2) -0.004(2)
C2 0.030(2) 0.063(3) 0.066(3) -0.035(2) -0.006(2) -0.002(2)
C3 0.045(2) 0.056(3) 0.044(2) -0.022(2) 0.012(2) -0.024(2)
C4 0.065(3) 0.033(2) 0.047(2) -0.014(2) -0.002(2) -0.012(2)
C5 0.044(2) 0.060(3) 0.055(3) -0.037(2) 0.000(2) 0.003(2)
C6 0.055(3) 0.065(3) 0.035(2) -0.018(2) 0.007(2) -0.022(2)
Cr2 0.0436(5) 0.0358(5) 0.0359(5) -0.0176(4) -0.0052(4) 0.0109(4)
C7 0.055(3) 0.047(2) 0.042(2) -0.021(2) 0.006(2) 0.009(2)
C8 0.045(2) 0.054(3) 0.064(3) -0.026(2) -0.002(2) 0.009(2)
C9 0.054(3) 0.068(3) 0.071(3) -0.045(3) -0.027(2) 0.026(2)
C10 0.069(3) 0.051(3) 0.040(2) -0.013(2) -0.007(2) 0.026(2)
C11 0.063(3) 0.034(2) 0.055(3) -0.017(2) 0.004(2) 0.010(2)
C12 0.058(3) 0.039(2) 0.048(2) -0.026(2) -0.004(2) 0.007(2)
C13 0.034(2) 0.032(2) 0.036(2) -0.013(2) 0.005(2) -0.0037(15)
C14 0.035(2) 0.036(2) 0.037(2) -0.016(2) 0.002(2) 0.000(2)
C15 0.050(3) 0.051(3) 0.050(3) -0.020(2) 0.012(2) 0.009(2)
C16 0.061(3) 0.072(3) 0.041(3) -0.015(2) 0.021(2) -0.004(2)
C17 0.064(3) 0.056(3) 0.039(2) -0.003(2) 0.006(2) -0.007(2)
C18 0.043(2) 0.036(2) 0.044(2) -0.010(2) 0.003(2) 0.001(2)
C19 0.035(2) 0.036(2) 0.038(2) -0.016(2) 0.000(2) 0.007(2)
C20 0.034(2) 0.034(2) 0.044(2) -0.015(2) 0.005(2) 0.0050(15)
O1 0.066(2) 0.038(2) 0.046(2) -0.0187(13) 0.0137(14) 0.0066(13)
O2 0.069(2) 0.0365(15) 0.056(2) -0.0150(13) 0.0306(15) -0.0084(13)
O3 0.071(2) 0.046(2) 0.048(2) -0.0155(14) -0.0103(15) -0.0001(14)
O4 0.080(2) 0.035(2) 0.054(2) -0.0147(13) -0.013(2) 0.0038(14)
C21 0.053(3) 0.047(2) 0.042(2) -0.019(2) 0.005(2) 0.007(2)
C22 0.048(2) 0.035(2) 0.049(2) -0.014(2) 0.010(2) -0.003(2)
C23 0.033(2) 0.034(2) 0.039(2) -0.018(2) -0.001(2) -0.0057(15)
C24 0.031(2) 0.034(2) 0.039(2) -0.017(2) 0.006(2) -0.0072(15)
C25 0.041(2) 0.041(2) 0.049(2) -0.022(2) 0.012(2) -0.009(2)
C26 0.066(3) 0.049(2) 0.040(2) -0.020(2) 0.015(2) -0.014(2)
C27 0.068(3) 0.042(2) 0.033(2) -0.003(2) 0.001(2) -0.007(2)
C28 0.053(3) 0.035(2) 0.046(2) -0.017(2) -0.003(2) 0.004(2)
O5 0.076(2) 0.053(2) 0.054(2) -0.0228(15) 0.012(2) 0.022(2)
O6 0.158(4) 0.057(2) 0.052(2) -0.004(2) 0.049(2) 0.036(2)
O7 0.162(4) 0.061(2) 0.054(2) 0.005(2) 0.036(2) 0.050(2)
O8 0.057(2) 0.046(2) 0.061(2) -0.0095(14) 0.0145(15) 0.0132(14)

loop_
_atom_site_label
_atom_site_type_symbol
_atom_site_fract_x
_atom_site_fract_y
_atom_site_fract_z
_atom_site_U_iso_or_equiv
_atom_site_thermal_displace_type
_atom_site_occupancy
_atom_site_calc_flag
_atom_site_refinement_flags
_atom_site_disorder_group
Cr1 Cr 0.0000 0.5000 0.5000 0.0310(2) Uani 1 d S .
C1 C 0.1459(6) 0.4437(4) 0.6376(3) 0.0507(11) Uani 1 d . .
H1 H 0.1690(51) 0.3612(40) 0.6816(32) 0.061 Uiso 1 d . .
C2 C 0.2507(5) 0.4950(4) 0.5530(3) 0.0498(10) Uani 1 d . .
H2 H 0.3409(55) 0.4460(39) 0.5477(31) 0.060 Uiso 1 d . .
C3 C 0.2048(5) 0.6132(4) 0.4779(3) 0.0462(10) Uani 1 d . .
H3 H 0.2672(50) 0.6452(37) 0.4174(31) 0.055 Uiso 1 d . .
C4 C 0.0549(6) 0.6810(4) 0.4891(3) 0.0480(10) Uani 1 d . .
H4 H 0.0263(52) 0.7542(40) 0.4456(32) 0.058 Uiso 1 d . .
C5 C -0.0484(5) 0.6302(4) 0.5743(3) 0.0490(11) Uani 1 d . .
H5 H -0.1430(53) 0.6718(39) 0.5770(32) 0.059 Uiso 1 d . .
C6 C -0.0046(6) 0.5116(4) 0.6473(3) 0.0507(11) Uani 1 d . .
H6 H -0.0723(52) 0.4691(39) 0.6996(32) 0.061 Uiso 1 d . .
Cr2 Cr 0.0000 0.5000 0.0000 0.0382(2) Uani 1 d S .
C7 C 0.1729(5) 0.4472(4) -0.0999(3) 0.0480(10) Uani 1 d . .
H7 H 0.1869(48) 0.4943(36) -0.1755(32) 0.058 Uiso 1 d . .
C8 C 0.2640(5) 0.4782(4) -0.0313(4) 0.0544(11) Uani 1 d . .
H8 H 0.3356(54) 0.5438(40) -0.0566(33) 0.065 Uiso 1 d . .
C9 C 0.2371(6) 0.4198(5) 0.0752(4) 0.0605(13) Uani 1 d . .
H9 H 0.2899(57) 0.4456(42) 0.1177(35) 0.073 Uiso 1 d . .
C10 C 0.1180(6) 0.3315(4) 0.1116(3) 0.0568(12) Uani 1 d . .
H10 H 0.0862(55) 0.2988(41) 0.1767(35) 0.068 Uiso 1 d . .
C11 C 0.0259(6) 0.3010(4) 0.0412(3) 0.0517(11) Uani 1 d . .
H11 H -0.0595(54) 0.2468(41) 0.0686(32) 0.062 Uiso 1 d . .
C12 C 0.0552(6) 0.3595(4) -0.0641(3) 0.0463(10) Uani 1 d . .
H12 H -0.0097(51) 0.3400(37) -0.1044(30) 0.056 Uiso 1 d . .
C13 C -0.2442(4) 0.1025(3) 0.9134(3) 0.0339(8) Uani 1 d . .
C14 C -0.3602(4) 0.2034(3) 0.9075(3) 0.0357(8) Uani 1 d . .
C15 C -0.4477(6) 0.2005(4) 0.9957(3) 0.0513(11) Uani 1 d . .
H15 H -0.5149(54) 0.2629(39) 0.9922(33) 0.062 Uiso 1 d . .
C16 C -0.4241(6) 0.0985(5) 1.0862(3) 0.0605(13) Uani 1 d . .
H16 H -0.4862(57) 0.0977(42) 1.1429(35) 0.073 Uiso 1 d . .
C17 C -0.3145(6) -0.0017(4) 1.0914(3) 0.0575(12) Uani 1 d . .
H17 H -0.2973(56) -0.0642(42) 1.1481(35) 0.069 Uiso 1 d . .
C18 C -0.2237(5) -0.0001(4) 1.0051(3) 0.0431(10) Uani 1 d . .
H18 H -0.1456(50) -0.0650(36) 1.0098(29) 0.052 Uiso 1 d . .
C19 C -0.1317(4) 0.1115(3) 0.8235(3) 0.0364(8) Uani 1 d . .
C20 C -0.4043(4) 0.3081(3) 0.8062(3) 0.0381(8) Uani 1 d . .
O1 O -0.0913(4) 0.0043(2) 0.8145(2) 0.0503(7) Uani 1 d . .
H01 H -0.0198(54) 0.0096(39) 0.7668(32) 0.060 Uiso 1 d . .
O2 O -0.0805(4) 0.2091(2) 0.7688(2) 0.0553(8) Uani 1 d . .
O3 O -0.4605(4) 0.2913(3) 0.7348(2) 0.0562(7) Uani 1 d . .
O4 O -0.3820(4) 0.4179(3) 0.8071(2) 0.0575(8) Uani 1 d . .
H04 H -0.4045(57) 0.4799(42) 0.7452(34) 0.069 Uiso 1 d . .
C21 C 0.1808(5) -0.0777(4) 0.6619(3) 0.0476(10) Uani 1 d . .
C22 C 0.4450(5) -0.3079(3) 0.6546(3) 0.0449(9) Uani 1 d . .
C23 C 0.2723(4) -0.0898(3) 0.5683(3) 0.0339(8) Uani 1 d . .
C24 C 0.3868(4) -0.1897(3) 0.5662(3) 0.0339(8) Uani 1 d . .
C25 C 0.4561(5) -0.1811(4) 0.4714(3) 0.0421(9) Uani 1 d . .
H25 H 0.5266(49) -0.2438(36) 0.4671(29) 0.051 Uiso 1 d . .
C26 C 0.4142(6) -0.0819(4) 0.3816(3) 0.0502(11) Uani 1 d . .
H26 H 0.4542(53) -0.0835(39) 0.3243(33) 0.060 Uiso 1 d . .
C27 C 0.3013(6) 0.0127(4) 0.3844(3) 0.0510(11) Uani 1 d . .
H27 H 0.2708(53) 0.0760(40) 0.3304(33) 0.061 Uiso 1 d . .
C28 C 0.2337(5) 0.0097(4) 0.4766(3) 0.0447(10) Uani 1 d . .
H28 H 0.1696(51) 0.0677(38) 0.4811(31) 0.054 Uiso 1 d . .
O5 O 0.1096(4) 0.0226(3) 0.6551(2) 0.0625(8) Uani 1 d . .
O6 O 0.1737(6) -0.1725(3) 0.7446(3) 0.0984(15) Uani 1 d . .
O7 O 0.3793(6) -0.3329(3) 0.7435(3) 0.105(2) Uani 1 d . .
H67 H 0.2567(96) -0.2543(75) 0.7447(55) 0.172(29) Uiso 1 d . .
O8 O 0.5535(4) -0.3829(3) 0.6406(2) 0.0595(8) Uani 1 d . .

loop_
_geom_bond_atom_site_label_1
_geom_bond_atom_site_label_2
_geom_bond_distance
_geom_bond_site_symmetry_2
_geom_bond_publ_flag
Cr1 C6 2.111(4) 2_566 yes
Cr1 C6 2.111(4) . yes
Cr1 C1 2.124(4) 2_566 yes
Cr1 C1 2.124(4) . yes
Cr1 C5 2.132(4) 2_566 yes
Cr1 C5 2.132(4) . yes
Cr1 C4 2.133(4) 2_566 yes
Cr1 C4 2.133(4) . yes
Cr1 C3 2.134(4) 2_566 yes
Cr1 C3 2.134(4) . yes
Cr1 C2 2.136(4) 2_566 yes
Cr1 C2 2.136(4) . yes
C1 C6 1.397(6) . yes
C1 C2 1.396(6) . yes
C1 H1 0.92(4) . yes
C2 C3 1.396(6) . yes
C2 H2 0.89(4) . yes
C3 C4 1.399(6) . yes
C3 H3 0.93(4) . yes
C4 C5 1.393(6) . yes
C4 H4 0.85(4) . yes
C5 C6 1.385(6) . yes
C5 H5 0.86(4) . yes
C6 H6 0.91(4) . yes
Cr2 C9 2.136(4) 2_565 yes
Cr2 C9 2.136(4) . yes
Cr2 C10 2.134(4) . yes
Cr2 C10 2.134(4) 2_565 yes
Cr2 C12 2.141(4) . yes
Cr2 C12 2.141(4) 2_565 yes
Cr2 C11 2.146(4) . yes
Cr2 C11 2.146(4) 2_565 yes
Cr2 C7 2.137(4) . yes
Cr2 C7 2.137(4) 2_565 yes
Cr2 C8 2.140(4) . yes
Cr2 C8 2.140(4) 2_565 yes
C7 C8 1.389(6) . yes
C7 C12 1.391(6) . yes
C7 H7 1.00(4) . yes
C8 C9 1.401(7) . yes
C8 H8 0.95(4) . yes
C9 C10 1.403(7) . yes
C9 H9 0.89(5) . yes
C10 C11 1.410(6) . yes
C10 H10 0.88(4) . yes
C11 C12 1.390(6) . yes
C11 H11 0.94(4) . yes
C12 H12 0.88(4) . yes
C13 C18 1.380(5) . yes
C13 C14 1.394(5) . yes
C13 C19 1.495(5) . yes
C14 C15 1.385(5) . yes
C14 C20 1.500(5) . yes
C15 C16 1.369(6) . yes
C15 H15 0.84(4) . yes
C16 C17 1.361(6) . yes
C16 H16 0.92(5) . yes
C17 C18 1.381(6) . yes
C17 H17 0.85(4) . yes
C18 H18 0.91(4) . yes
C19 O2 1.202(4) . yes
C19 O1 1.304(4) . yes
C20 O3 1.194(4) . yes
C20 O4 1.308(5) . yes
O1 H01 0.85(4) . yes
O4 H04 0.90(4) . yes
C21 O5 1.213(5) . yes
C21 O6 1.262(5) . yes
C21 C23 1.522(5) . yes
C22 O8 1.228(4) . yes
C22 O7 1.271(5) . yes
C22 C24 1.499(5) . yes
C23 C28 1.380(5) . yes
C23 C24 1.409(5) . yes
C24 C25 1.389(5) . yes
C25 C26 1.366(6) . yes
C25 H25 0.89(4) . yes
C26 C27 1.358(6) . yes
C26 H26 0.86(4) . yes
C27 C28 1.368(6) . yes
C27 H27 0.85(4) . yes
C28 H28 0.82(4) . yes
O6 H67 1.10(8) . yes
O7 H67 1.27(8) . yes
